data_7111362
loop_
_publ_author_name
'Villanueva, Luis'
'Arroyo, Maribel'
'Bern&#xFFFD;s, Sylvain'
'Torrens, Hugo'

_publ_section_title
;
 Conversion of [Pt(SRf)2(PPh2 ? n(C6F5)n + 1)2] ( n = 0 or 1, Rf?C6HF4-4)
 through carbon?fluorine bond activation to
 [Pt(SRf)2(1,2-C6F4(SRf)-(PPh2))] and chiral
 [Pt(SRf)2(1,2-C6F4(SRf)(PPh(C6F5)))]Electronic Supplementary Information
 (ESI) available: experimental procedures and spectral data for all new
 compounds and crystallographic data for 5, 8 and 10.
 http://www.rsc.org/suppdata/cc/b4/b407328b/
;
_journal_issue 17
_journal_name_full 'Chemical Communications'
_journal_page_first 1942
_journal_page_last 1943
_journal_paper_doi 10.1039/b407328b
_journal_year 2004
_chemical_formula_moiety 'C60 H14 F36 P2 Pt2 S4'
_chemical_formula_sum 'C60 H14 F36 P2 Pt2 S4'
_chemical_formula_weight 1999.07
_space_group_IT_number 176
_symmetry_cell_setting hexagonal
_symmetry_space_group_name_Hall '-P 6c'
_symmetry_space_group_name_H-M 'P 63/m'
_atom_sites_solution_hydrogens geom
_atom_sites_solution_primary direct
_atom_sites_solution_secondary difmap
_audit_creation_date 2003-03-26
_audit_creation_method SHELXL-97
_cell_angle_alpha 90.00
_cell_angle_beta 90.00
_cell_angle_gamma 120.00
_cell_formula_units_Z 6
_cell_length_a 25.675(2)
_cell_length_b 25.675(2)
_cell_length_c 19.115(2)
_cell_measurement_reflns_used 84
_cell_measurement_temperature 296(1)
_cell_measurement_theta_max 12.29
_cell_measurement_theta_min 4.68
_cell_volume 10912.5(17)
_computing_cell_refinement 'XSCAnS 2.21 (Fait, 1996)'
_computing_data_collection 'XSCAnS 2.21 (Fait, 1996)'
_computing_data_reduction 'XSCAnS 2.21 (Fait, 1996)'
_computing_molecular_graphics 'SHELXTL 5.10 (Sheldrick, 1998)'
_computing_publication_material 'SHELX97 (Sheldrick, 1997)'
_computing_structure_refinement 'SHELX97 (Sheldrick, 1997)'
_computing_structure_solution 'SHELXTL 5.10 (Sheldrick, 1998)'
_diffrn_ambient_temperature 296(1)
_diffrn_detector 'Scintillation counter'
_diffrn_measured_fraction_theta_full 0.991
_diffrn_measured_fraction_theta_max 0.991
_diffrn_measurement_device_type 'Bruker P4'
_diffrn_measurement_method '\w scans'
_diffrn_radiation_monochromator graphite
_diffrn_radiation_probe x-ray
_diffrn_radiation_type MoK\a
_diffrn_radiation_wavelength 0.71073
_diffrn_reflns_av_R_equivalents 0.0667
_diffrn_reflns_av_sigmaI/netI 0.0847
_diffrn_reflns_limit_h_max 28
_diffrn_reflns_limit_h_min -1
_diffrn_reflns_limit_k_max 1
_diffrn_reflns_limit_k_min -30
_diffrn_reflns_limit_l_max 22
_diffrn_reflns_limit_l_min -1
_diffrn_reflns_number 13877
_diffrn_reflns_theta_full 25.01
_diffrn_reflns_theta_max 25.01
_diffrn_reflns_theta_min 1.83
_diffrn_source 'fine-focus sealed tube'
_diffrn_source_current 30
_diffrn_source_power 1.5
_diffrn_source_voltage 50
_diffrn_standards_decay_% 1
_diffrn_standards_interval_count 97
_diffrn_standards_number 3
_exptl_absorpt_coefficient_mu 4.129
_exptl_absorpt_correction_T_max 0.769
_exptl_absorpt_correction_T_min 0.197
_exptl_absorpt_correction_type psi-scan
_exptl_absorpt_process_details '18 psi scans with XSCAnS 2.21 (Fait, 1996)'
_exptl_crystal_colour yellow
_exptl_crystal_density_diffrn 1.825
_exptl_crystal_density_method 'not measured'
_exptl_crystal_description hexagonal_plate
_exptl_crystal_F_000 5688
_exptl_crystal_size_max 0.60
_exptl_crystal_size_mid 0.08
_exptl_crystal_size_min 0.08
_refine_diff_density_max 0.741
_refine_diff_density_min -0.798
_refine_diff_density_rms 0.119
_refine_ls_extinction_method none
_refine_ls_goodness_of_fit_ref 1.006
_refine_ls_hydrogen_treatment constr
_refine_ls_matrix_type full
_refine_ls_number_parameters 502
_refine_ls_number_reflns 6577
_refine_ls_number_restraints 28
_refine_ls_restrained_S_all 1.005
_refine_ls_R_factor_all 0.1180
_refine_ls_R_factor_gt 0.0542
_refine_ls_shift/su_max 0.004
_refine_ls_shift/su_mean 0.000
_refine_ls_structure_factor_coef Fsqd
_refine_ls_weighting_details 'calc w=1/[\s^2^(Fo^2^)+(0.0710P)^2^+1.6475P] where P=(Fo^2^+2Fc^2^)/3'
_refine_ls_weighting_scheme calc
_refine_ls_wR_factor_gt 0.1255
_refine_ls_wR_factor_ref 0.1528
_reflns_number_gt 3631
_reflns_number_total 6577
_reflns_threshold_expression I>2\s(I)
_cod_data_source_file b407328bsup1.cif
_cod_data_source_block lv103-2
_cod_depositor_comments
;
The following automatic conversions were performed:

'_symmetry_cell_setting' value 'Hexagonal' changed to 'hexagonal'
according to /home/saulius/struct/CIF-dictionaries/cif_core.dic
dictionary named 'cif_core.dic' version 2.4.2 from 2011-04-26.

Automatic conversion script
Id: cif_fix_values 1891 2012-01-12 08:04:46Z andrius 
;
_cod_original_cell_volume 10912.5(18)
_cod_original_sg_symbol_H-M P6(3)/m
_cod_database_code 7111362

loop_
_symmetry_equiv_pos_as_xyz
'x, y, z'
'-y, x-y, z'
'-x+y, -x, z'
'-x, -y, z+1/2'
'y, -x+y, z+1/2'
'x-y, x, z+1/2'
'-x, -y, -z'
'y, -x+y, -z'
'x-y, x, -z'
'x, y, -z-1/2'
'-y, x-y, -z-1/2'
'-x+y, -x, -z-1/2'

loop_
_atom_site_label
_atom_site_type_symbol
_atom_site_fract_x
_atom_site_fract_y
_atom_site_fract_z
_atom_site_U_iso_or_equiv
_atom_site_adp_type
_atom_site_occupancy
_atom_site_symmetry_multiplicity
_atom_site_calc_flag
_atom_site_refinement_flags
Pt1 Pt 0.901861(15) 0.656198(16) 0.34365(2) 0.05543(16) Uani 1 1 d .
P1 P 0.96855(13) 0.68596(14) 0.43326(16) 0.0695(8) Uani 1 1 d .
S1 S 0.82862(13) 0.63397(14) 0.42844(16) 0.0772(8) Uani 1 1 d .
S2 S 0.96961(15) 0.67823(16) 0.2500 0.0618(9) Uani 1 2 d S
S3 S 0.83202(16) 0.62169(17) 0.2500 0.0663(10) Uani 1 2 d S
C1 C 0.9745(4) 0.7454(5) 0.4884(6) 0.067(3) Uani 1 1 d .
C2 C 0.9330(5) 0.7649(5) 0.4864(7) 0.094(4) Uani 1 1 d .
H2A H 0.9007 0.7470 0.4556 0.113 Uiso 1 1 calc R
C3 C 0.9390(6) 0.8104(6) 0.5295(8) 0.113(5) Uani 1 1 d .
H3A H 0.9120 0.8244 0.5252 0.136 Uiso 1 1 calc R
C4 C 0.9828(6) 0.8352(6) 0.5776(7) 0.101(4) Uani 1 1 d .
H4A H 0.9840 0.8635 0.6090 0.122 Uiso 1 1 calc R
C5 C 1.0243(6) 0.8188(5) 0.5799(6) 0.091(4) Uani 1 1 d .
H5A H 1.0560 0.8373 0.6113 0.109 Uiso 1 1 calc R
C6 C 1.0205(5) 0.7739(5) 0.5351(6) 0.074(3) Uani 1 1 d .
H6A H 1.0501 0.7632 0.5373 0.089 Uiso 1 1 calc R
C7 C 0.9514(5) 0.6227(5) 0.4921(7) 0.079(3) Uani 1 1 d .
C8 C 0.9476(10) 0.5715(7) 0.4643(10) 0.153(7) Uani 1 1 d .
C9 C 0.9319(12) 0.5215(8) 0.5036(11) 0.188(10) Uani 1 1 d .
C10 C 0.9190(11) 0.5184(9) 0.5736(10) 0.169(9) Uani 1 1 d .
C11 C 0.9226(7) 0.5678(7) 0.6017(9) 0.107(5) Uani 1 1 d .
C12 C 0.9387(5) 0.6183(6) 0.5609(7) 0.078(3) Uani 1 1 d .
C13 C 1.0465(6) 0.7148(8) 0.4084(7) 0.105(5) Uani 1 1 d D
C14 C 1.0736(7) 0.7699(8) 0.3749(8) 0.142(8) Uani 1 1 d D
C15 C 1.1341(8) 0.8079(12) 0.3554(11) 0.217(18) Uani 1 1 d D
C16 C 1.1669(10) 0.7811(8) 0.3732(11) 0.170(12) Uani 1 1 d D
C17 C 1.1461(7) 0.7261(9) 0.4044(9) 0.170(11) Uani 1 1 d D
C18 C 1.0873(7) 0.6961(8) 0.4272(8) 0.106(5) Uani 1 1 d D
C19 C 0.7652(5) 0.5656(6) 0.4018(6) 0.086(3) Uani 1 1 d .
C20 C 0.7096(6) 0.5637(6) 0.3960(7) 0.086(4) Uani 1 1 d .
C21 C 0.6592(7) 0.5114(9) 0.3792(9) 0.128(6) Uani 1 1 d .
C22 C 0.6577(9) 0.4616(8) 0.3611(12) 0.168(9) Uani 1 1 d .
H22A H 0.6232 0.4282 0.3443 0.202 Uiso 1 1 calc R
C23 C 0.7114(10) 0.4632(7) 0.3690(12) 0.154(8) Uani 1 1 d .
C24 C 0.7645(8) 0.5131(6) 0.3847(10) 0.120(5) Uani 1 1 d .
C25 C 0.9846(6) 0.6157(7) 0.2500 0.078(5) Uani 1 2 d SD
C26 C 1.0452(7) 0.6319(9) 0.2500 0.099(6) Uani 1 2 d SD
C27 C 1.0576(11) 0.5848(10) 0.2500 0.127(9) Uani 1 2 d SD
C28 C 1.0124(11) 0.5248(10) 0.2500 0.154(13) Uani 1 2 d SD
H28A H 1.0219 0.4943 0.2500 0.185 Uiso 1 2 calc SR
C29 C 0.9529(11) 0.5111(9) 0.2500 0.111(7) Uani 1 2 d SD
C30 C 0.9377(9) 0.5559(7) 0.2500 0.098(6) Uani 1 2 d SD
C31 C 0.7997(8) 0.6685(12) 0.2500 0.107(7) Uani 1 2 d SD
C32 C 0.7368(9) 0.6369(12) 0.2500 0.117(9) Uani 1 2 d SD
C33 C 0.7065(13) 0.6688(13) 0.2500 0.22(2) Uani 1 2 d SD
C34 C 0.7370(15) 0.7307(13) 0.2500 0.26(4) Uani 1 2 d SD
H34A H 0.7178 0.7533 0.2500 0.313 Uiso 1 2 calc SR
C35 C 0.7988(15) 0.7563(13) 0.2500 0.32(4) Uani 1 2 d SD
C36 C 0.8354(14) 0.7306(12) 0.2500 0.18(2) Uani 1 2 d SD
F8 F 0.9574(6) 0.5698(5) 0.3952(5) 0.192(6) Uani 1 1 d .
F9 F 0.9303(10) 0.4736(6) 0.4705(6) 0.332(12) Uani 1 1 d .
F10 F 0.9077(8) 0.4704(5) 0.6074(6) 0.240(7) Uani 1 1 d .
F11 F 0.9110(5) 0.5666(4) 0.6690(5) 0.139(3) Uani 1 1 d .
F12 F 0.9379(3) 0.6635(3) 0.5958(4) 0.108(2) Uani 1 1 d .
F14 F 1.0402(4) 0.7951(3) 0.3570(5) 0.123(3) Uani 1 1 d .
F15 F 1.1548(7) 0.8564(7) 0.3216(10) 0.298(13) Uani 1 1 d .
F16 F 1.2258(4) 0.8048(8) 0.3610(8) 0.266(9) Uani 1 1 d .
F17 F 1.1783(5) 0.6982(8) 0.4242(7) 0.259(8) Uani 1 1 d .
F18 F 1.0653(5) 0.6413(7) 0.4564(6) 0.176(5) Uani 1 1 d .
F20 F 0.7054(3) 0.6131(4) 0.4085(4) 0.109(2) Uani 1 1 d .
F21 F 0.6059(4) 0.5135(4) 0.3725(6) 0.171(4) Uani 1 1 d .
F23 F 0.7172(6) 0.4144(4) 0.3537(9) 0.266(8) Uani 1 1 d .
F24 F 0.8165(4) 0.5119(4) 0.3909(6) 0.159(4) Uani 1 1 d .
F26 F 1.0901(4) 0.6905(6) 0.2500 0.102(3) Uani 1 2 d S
F27 F 1.1180(7) 0.6028(8) 0.2500 0.184(7) Uani 1 2 d S
F29 F 0.9126(8) 0.4549(6) 0.2500 0.180(7) Uani 1 2 d S
F30 F 0.8820(5) 0.5399(4) 0.2500 0.101(3) Uani 1 2 d S
F32 F 0.7023(6) 0.5786(11) 0.2500 0.217(10) Uani 1 2 d S
F33 F 0.6425(10) 0.6349(15) 0.2500 0.331(16) Uani 1 2 d S
F35 F 0.8247(15) 0.8157(11) 0.2500 0.291(16) Uani 1 2 d SD
F36 F 0.8921(9) 0.7581(7) 0.2500 0.172(8) Uani 1 2 d S

loop_
_atom_site_aniso_label
_atom_site_aniso_U_11
_atom_site_aniso_U_22
_atom_site_aniso_U_33
_atom_site_aniso_U_23
_atom_site_aniso_U_13
_atom_site_aniso_U_12
Pt1 0.0580(2) 0.0613(3) 0.0496(2) -0.0036(2) -0.0035(2) 0.03179(19)
P1 0.0697(18) 0.088(2) 0.0618(19) -0.0186(16) -0.0142(15) 0.0477(16)
S1 0.0765(18) 0.099(2) 0.0555(17) -0.0032(16) 0.0096(15) 0.0431(17)
S2 0.058(2) 0.065(2) 0.064(2) 0.000 0.000 0.0314(18)
S3 0.055(2) 0.088(3) 0.048(2) 0.000 0.000 0.0299(19)
C1 0.053(6) 0.086(7) 0.056(7) -0.014(6) -0.015(5) 0.030(6)
C2 0.099(9) 0.097(8) 0.101(11) -0.045(8) -0.036(8) 0.061(7)
C3 0.119(11) 0.119(10) 0.132(13) -0.057(10) -0.044(10) 0.082(9)
C4 0.110(10) 0.105(10) 0.102(11) -0.061(9) -0.028(9) 0.063(9)
C5 0.097(9) 0.087(9) 0.061(8) -0.011(7) -0.006(7) 0.025(7)
C6 0.078(7) 0.067(7) 0.081(9) 0.006(7) 0.012(7) 0.039(6)
C7 0.109(9) 0.094(8) 0.064(8) -0.013(7) -0.030(7) 0.074(7)
C8 0.30(2) 0.130(13) 0.097(13) -0.033(11) -0.053(15) 0.158(15)
C9 0.41(3) 0.150(15) 0.106(14) -0.016(13) -0.068(18) 0.21(2)
C10 0.33(3) 0.134(15) 0.083(13) 0.009(12) -0.058(15) 0.149(17)
C11 0.155(13) 0.106(11) 0.086(12) -0.012(10) -0.031(10) 0.084(10)
C12 0.103(9) 0.081(8) 0.069(9) -0.011(7) -0.013(7) 0.059(7)
C13 0.082(9) 0.141(12) 0.090(11) -0.044(10) -0.022(8) 0.055(10)
C14 0.081(11) 0.146(16) 0.18(2) -0.084(15) 0.003(12) 0.039(11)
C15 0.16(2) 0.42(5) 0.14(2) -0.12(3) -0.056(19) 0.19(3)
C16 0.120(16) 0.132(15) 0.15(2) -0.087(16) 0.036(15) -0.018(14)
C17 0.135(16) 0.30(3) 0.146(19) -0.13(2) -0.073(16) 0.16(2)
C18 0.117(12) 0.155(15) 0.089(11) -0.019(10) 0.000(9) 0.099(12)
C19 0.073(8) 0.103(9) 0.071(9) 0.009(7) 0.013(7) 0.035(7)
C20 0.083(9) 0.080(8) 0.080(9) -0.009(7) 0.000(7) 0.029(8)
C21 0.087(11) 0.135(14) 0.133(15) -0.024(12) 0.016(10) 0.032(11)
C22 0.122(15) 0.101(13) 0.23(3) -0.010(15) 0.036(16) 0.015(12)
C23 0.154(16) 0.063(10) 0.23(2) -0.003(12) 0.022(16) 0.040(11)
C24 0.121(12) 0.067(9) 0.179(16) 0.009(10) 0.014(12) 0.052(9)
C25 0.105(12) 0.144(16) 0.032(8) 0.000 0.000 0.098(13)
C26 0.118(16) 0.18(2) 0.058(12) 0.000 0.000 0.116(17)
C27 0.21(3) 0.22(3) 0.062(13) 0.000 0.000 0.19(2)
C28 0.33(4) 0.19(3) 0.071(14) 0.000 0.000 0.22(3)
C29 0.17(2) 0.115(18) 0.091(16) 0.000 0.000 0.107(18)
C30 0.154(19) 0.062(11) 0.086(15) 0.000 0.000 0.060(14)
C31 0.121(15) 0.22(2) 0.060(12) 0.000 0.000 0.147(18)
C32 0.11(2) 0.22(3) 0.067(14) 0.000 0.000 0.13(2)
C33 0.16(3) 0.48(8) 0.058(16) 0.000 0.000 0.19(4)
C34 0.60(11) 0.32(5) 0.07(2) 0.000 0.000 0.38(7)
C35 0.60(11) 0.55(11) 0.034(15) 0.000 0.000 0.47(11)
C36 0.44(7) 0.27(5) 0.040(12) 0.000 0.000 0.33(5)
F8 0.415(17) 0.215(10) 0.074(6) -0.040(7) -0.054(9) 0.254(12)
F9 0.80(4) 0.224(12) 0.137(10) -0.052(9) -0.117(16) 0.38(2)
F10 0.49(2) 0.156(9) 0.131(9) 0.006(8) -0.075(12) 0.198(12)
F11 0.196(9) 0.125(6) 0.094(7) 0.013(5) -0.007(6) 0.079(6)
F12 0.141(6) 0.103(5) 0.087(6) 0.006(4) 0.032(5) 0.067(5)
F14 0.126(6) 0.077(4) 0.127(7) -0.003(5) 0.013(6) 0.021(4)
F15 0.218(13) 0.214(14) 0.255(19) -0.074(13) 0.135(13) -0.046(12)
F16 0.069(5) 0.373(19) 0.296(18) -0.157(16) -0.010(8) 0.067(9)
F17 0.191(11) 0.47(2) 0.230(15) -0.144(15) -0.067(10) 0.249(15)
F18 0.214(11) 0.292(14) 0.137(9) -0.046(10) -0.036(8) 0.212(11)
F20 0.092(5) 0.135(6) 0.103(6) -0.028(5) 0.004(4) 0.060(5)
F21 0.100(6) 0.188(9) 0.192(10) -0.046(8) -0.012(6) 0.046(6)
F23 0.240(13) 0.088(6) 0.45(3) -0.037(10) 0.021(14) 0.065(7)
F24 0.164(8) 0.106(6) 0.235(12) 0.036(7) 0.030(8) 0.088(6)
F26 0.078(6) 0.165(10) 0.085(8) 0.000 0.000 0.078(7)
F27 0.210(13) 0.32(2) 0.157(13) 0.000 0.000 0.236(15)
F29 0.33(2) 0.088(8) 0.142(13) 0.000 0.000 0.118(11)
F30 0.109(8) 0.084(6) 0.104(9) 0.000 0.000 0.044(6)
F32 0.068(8) 0.41(3) 0.141(14) 0.000 0.000 0.097(14)
F33 0.220(19) 0.68(5) 0.24(2) 0.000 0.000 0.33(3)
F35 0.63(5) 0.35(3) 0.129(15) 0.000 0.000 0.43(4)
F36 0.29(2) 0.126(10) 0.145(14) 0.000 0.000 0.139(15)

loop_
_atom_type_symbol
_atom_type_description
_atom_type_scat_dispersion_real
_atom_type_scat_dispersion_imag
_atom_type_scat_source
C C 0.0033 0.0016 'International Tables Vol C Tables 4.2.6.8 and 6.1.1.4'
H H 0.0000 0.0000 'International Tables Vol C Tables 4.2.6.8 and 6.1.1.4'
F F 0.0171 0.0103 'International Tables Vol C Tables 4.2.6.8 and 6.1.1.4'
P P 0.1023 0.0942 'International Tables Vol C Tables 4.2.6.8 and 6.1.1.4'
S S 0.1246 0.1234 'International Tables Vol C Tables 4.2.6.8 and 6.1.1.4'
Pt Pt -1.7033 8.3905 'International Tables Vol C Tables 4.2.6.8 and 6.1.1.4'

loop_
_geom_angle_atom_site_label_1
_geom_angle_atom_site_label_2
_geom_angle_atom_site_label_3
_geom_angle
_geom_angle_site_symmetry_1
_geom_angle_site_symmetry_3
P1 Pt1 S1 86.44(11) . .
P1 Pt1 S2 98.65(10) . .
S1 Pt1 S2 174.71(10) . .
P1 Pt1 S3 177.94(12) . .
S1 Pt1 S3 93.83(10) . .
S2 Pt1 S3 81.13(9) . .
C1 P1 C13 101.5(6) . .
C1 P1 C7 105.9(5) . .
C13 P1 C7 104.4(6) . .
C1 P1 Pt1 117.3(4) . .
C13 P1 Pt1 115.6(4) . .
C7 P1 Pt1 110.9(4) . .
C19 S1 Pt1 105.8(4) . .
C25 S2 Pt1 104.1(3) . 10_556
C25 S2 Pt1 104.1(3) . .
Pt1 S2 Pt1 98.71(13) 10_556 .
C31 S3 Pt1 105.7(5) . .
C31 S3 Pt1 105.7(5) . 10_556
Pt1 S3 Pt1 98.11(13) . 10_556
C6 C1 C2 116.0(10) . .
C6 C1 P1 121.5(8) . .
C2 C1 P1 122.4(8) . .
C3 C2 C1 120.8(11) . .
C3 C2 H2A 119.6 . .
C1 C2 H2A 119.6 . .
C4 C3 C2 121.6(12) . .
C4 C3 H3A 119.2 . .
C2 C3 H3A 119.2 . .
C5 C4 C3 119.2(12) . .
C5 C4 H4A 120.4 . .
C3 C4 H4A 120.4 . .
C4 C5 C6 120.3(12) . .
C4 C5 H5A 119.8 . .
C6 C5 H5A 119.8 . .
C1 C6 C5 121.8(11) . .
C1 C6 H6A 119.1 . .
C5 C6 H6A 119.1 . .
C12 C7 C8 113.5(13) . .
C12 C7 P1 127.8(10) . .
C8 C7 P1 118.6(11) . .
F8 C8 C9 118.7(14) . .
F8 C8 C7 119.0(14) . .
C9 C8 C7 122.3(17) . .
F9 C9 C8 117.1(18) . .
F9 C9 C10 120.2(16) . .
C8 C9 C10 122.7(16) . .
F10 C10 C11 125.5(18) . .
F10 C10 C9 118.4(18) . .
C11 C10 C9 116.0(16) . .
F11 C11 C10 117.5(15) . .
F11 C11 C12 122.0(13) . .
C10 C11 C12 120.5(16) . .
C7 C12 F12 121.2(11) . .
C7 C12 C11 125.0(13) . .
F12 C12 C11 113.7(12) . .
C14 C13 C18 113.0(15) . .
C14 C13 P1 115.2(11) . .
C18 C13 P1 130.9(14) . .
F14 C14 C13 119.5(13) . .
F14 C14 C15 110.2(18) . .
C13 C14 C15 130(2) . .
F15 C15 C16 124.2(19) . .
F15 C15 C14 126(2) . .
C16 C15 C14 109(2) . .
F16 C16 C15 124.7(17) . .
F16 C16 C17 108(2) . .
C15 C16 C17 127(2) . .
C16 C17 C18 117.9(17) . .
C16 C17 F17 128.5(19) . .
C18 C17 F17 113.2(17) . .
F18 C18 C17 119.1(14) . .
F18 C18 C13 117.9(15) . .
C17 C18 C13 121.7(15) . .
C24 C19 C20 115.4(12) . .
C24 C19 S1 126.5(11) . .
C20 C19 S1 118.1(10) . .
F20 C20 C21 119.3(14) . .
F20 C20 C19 120.7(11) . .
C21 C20 C19 120.0(13) . .
C22 C21 C20 125.4(17) . .
C22 C21 F21 117.5(18) . .
C20 C21 F21 116.6(17) . .
C21 C22 C23 113.9(19) . .
C21 C22 H22A 123.0 . .
C23 C22 H22A 123.0 . .
C24 C23 C22 125.0(16) . .
C24 C23 F23 113.2(19) . .
C22 C23 F23 121.4(19) . .
F24 C24 C23 122.2(15) . .
F24 C24 C19 118.0(14) . .
C23 C24 C19 119.5(15) . .
C26 C25 C30 123.1(16) . .
C26 C25 S2 115.5(12) . .
C30 C25 S2 121.4(10) . .
F26 C26 C25 122.1(14) . .
F26 C26 C27 121.5(15) . .
C25 C26 C27 116.4(17) . .
F27 C27 C28 123.2(16) . .
F27 C27 C26 114.5(19) . .
C28 C27 C26 122.2(19) . .
C29 C28 C27 119(2) . .
C29 C28 H28A 120.5 . .
C27 C28 H28A 120.5 . .
F29 C29 C30 122(2) . .
F29 C29 C28 116.8(17) . .
C30 C29 C28 121(2) . .
F30 C30 C29 118.0(16) . .
F30 C30 C25 124.2(13) . .
C29 C30 C25 117.8(19) . .
C36 C31 C32 125(2) . .
C36 C31 S3 121.1(15) . .
C32 C31 S3 113.8(18) . .
F32 C32 C33 115(2) . .
F32 C32 C31 126(2) . .
C33 C32 C31 119(2) . .
C34 C33 C32 121(3) . .
C34 C33 F33 122(2) . .
C32 C33 F33 117(2) . .
C33 C34 C35 114(3) . .
C33 C34 H34A 123.1 . .
C35 C34 H34A 123.1 . .
F35 C35 C34 110(3) . .
F35 C35 C36 119(3) . .
C34 C35 C36 132(3) . .
F36 C36 C31 124(2) . .
F36 C36 C35 127(3) . .
C31 C36 C35 109(3) . .

loop_
_geom_bond_atom_site_label_1
_geom_bond_atom_site_label_2
_geom_bond_distance
_geom_bond_site_symmetry_2
Pt1 P1 2.268(3) .
Pt1 S1 2.327(3) .
Pt1 S2 2.359(2) .
Pt1 S3 2.370(2) .
P1 C1 1.798(11) .
P1 C13 1.817(14) .
P1 C7 1.839(12) .
S1 C19 1.770(12) .
S2 C25 1.829(15) .
S2 Pt1 2.359(2) 10_556
S3 C31 1.769(19) .
S3 Pt1 2.370(2) 10_556
C1 C6 1.364(14) .
C1 C2 1.387(14) .
C2 C3 1.373(15) .
C2 H2A 0.9300 .
C3 C4 1.342(16) .
C3 H3A 0.9300 .
C4 C5 1.328(16) .
C4 H4A 0.9300 .
C5 C6 1.398(15) .
C5 H5A 0.9300 .
C6 H6A 0.9300 .
C7 C12 1.347(15) .
C7 C8 1.375(16) .
C8 F8 1.350(19) .
C8 C9 1.36(2) .
C9 F9 1.365(17) .
C9 C10 1.37(3) .
C10 F10 1.289(16) .
C10 C11 1.34(2) .
C11 F11 1.317(17) .
C11 C12 1.386(17) .
C12 F12 1.349(12) .
C13 C14 1.383(9) .
C13 C18 1.400(9) .
C14 F14 1.351(18) .
C14 C15 1.409(10) .
C15 F15 1.26(3) .
C15 C16 1.369(10) .
C16 F16 1.34(2) .
C16 C17 1.373(10) .
C17 C18 1.377(9) .
C17 F17 1.390(19) .
C18 F18 1.347(16) .
C19 C24 1.376(16) .
C19 C20 1.410(16) .
C20 F20 1.346(13) .
C20 C21 1.357(18) .
C21 C22 1.30(2) .
C21 F21 1.402(17) .
C22 C23 1.37(2) .
C22 H22A 0.9300 .
C23 C24 1.36(2) .
C23 F23 1.366(18) .
C24 F24 1.356(15) .
C25 C26 1.394(9) .
C25 C30 1.399(10) .
C26 F26 1.363(18) .
C26 C27 1.397(10) .
C27 F27 1.38(2) .
C27 C28 1.390(10) .
C28 C29 1.384(10) .
C28 H28A 0.9300 .
C29 F29 1.29(2) .
C29 C30 1.386(10) .
C30 F30 1.276(19) .
C31 C36 1.387(10) .
C31 C32 1.397(10) .
C32 F32 1.30(3) .
C32 C33 1.383(10) .
C33 C34 1.378(10) .
C33 F33 1.42(3) .
C34 C35 1.381(10) .
C34 H34A 0.9300 .
C35 F35 1.33(2) .
C35 C36 1.389(10) .
C36 F36 1.26(3) .

loop_
_geom_torsion_atom_site_label_1
_geom_torsion_atom_site_label_2
_geom_torsion_atom_site_label_3
_geom_torsion_atom_site_label_4
_geom_torsion
_geom_torsion_site_symmetry_1
_geom_torsion_site_symmetry_4
S1 Pt1 P1 C1 -59.0(4) . .
S2 Pt1 P1 C1 119.5(4) . .
S3 Pt1 P1 C1 -157(3) . .
S1 Pt1 P1 C13 -178.7(6) . .
S2 Pt1 P1 C13 -0.2(6) . .
S3 Pt1 P1 C13 84(3) . .
S1 Pt1 P1 C7 62.7(4) . .
S2 Pt1 P1 C7 -118.7(4) . .
S3 Pt1 P1 C7 -35(3) . .
P1 Pt1 S1 C19 -139.8(5) . .
S2 Pt1 S1 C19 56.0(14) . .
S3 Pt1 S1 C19 38.2(5) . .
P1 Pt1 S2 C25 78.2(4) . .
S1 Pt1 S2 C25 -117.7(13) . .
S3 Pt1 S2 C25 -99.7(4) . .
P1 Pt1 S2 Pt1 -174.80(12) . 10_556
S1 Pt1 S2 Pt1 -10.7(13) . 10_556
S3 Pt1 S2 Pt1 7.28(13) . 10_556
P1 Pt1 S3 C31 160(3) . .
S1 Pt1 S3 C31 62.2(6) . .
S2 Pt1 S3 C31 -116.1(6) . .
P1 Pt1 S3 Pt1 -91(3) . 10_556
S1 Pt1 S3 Pt1 171.13(13) . 10_556
S2 Pt1 S3 Pt1 -7.24(13) . 10_556
C13 P1 C1 C6 -40.8(11) . .
C7 P1 C1 C6 67.9(10) . .
Pt1 P1 C1 C6 -167.7(8) . .
C13 P1 C1 C2 139.5(11) . .
C7 P1 C1 C2 -111.8(10) . .
Pt1 P1 C1 C2 12.6(12) . .
C6 C1 C2 C3 0.1(19) . .
P1 C1 C2 C3 179.8(11) . .
C1 C2 C3 C4 -4(2) . .
C2 C3 C4 C5 6(2) . .
C3 C4 C5 C6 -3(2) . .
C2 C1 C6 C5 2.0(16) . .
P1 C1 C6 C5 -177.7(9) . .
C4 C5 C6 C1 -0.4(19) . .
C1 P1 C7 C12 7.1(13) . .
C13 P1 C7 C12 113.7(12) . .
Pt1 P1 C7 C12 -121.1(11) . .
C1 P1 C7 C8 -176.4(12) . .
C13 P1 C7 C8 -69.8(13) . .
Pt1 P1 C7 C8 55.4(13) . .
C12 C7 C8 F8 177.9(16) . .
P1 C7 C8 F8 1(2) . .
C12 C7 C8 C9 1(3) . .
P1 C7 C8 C9 -176.4(17) . .
F8 C8 C9 F9 3(3) . .
C7 C8 C9 F9 -179.3(19) . .
F8 C8 C9 C10 -178(2) . .
C7 C8 C9 C10 0(4) . .
F9 C9 C10 F10 3(4) . .
C8 C9 C10 F10 -176(2) . .
F9 C9 C10 C11 179.1(19) . .
C8 C9 C10 C11 0(4) . .
F10 C10 C11 F11 -3(3) . .
C9 C10 C11 F11 -179(2) . .
F10 C10 C11 C12 175.9(19) . .
C9 C10 C11 C12 0(3) . .
C8 C7 C12 F12 -177.2(13) . .
P1 C7 C12 F12 -0.5(18) . .
C8 C7 C12 C11 -1(2) . .
P1 C7 C12 C11 175.9(10) . .
F11 C11 C12 C7 179.7(13) . .
C10 C11 C12 C7 1(2) . .
F11 C11 C12 F12 -4(2) . .
C10 C11 C12 F12 177.3(16) . .
C1 P1 C13 C14 -58.1(10) . .
C7 P1 C13 C14 -168.0(9) . .
Pt1 P1 C13 C14 70.0(10) . .
C1 P1 C13 C18 109.7(13) . .
C7 P1 C13 C18 -0.2(15) . .
Pt1 P1 C13 C18 -122.3(12) . .
C18 C13 C14 F14 -176.5(13) . .
P1 C13 C14 F14 -6.5(15) . .
C18 C13 C14 C15 2.4(15) . .
P1 C13 C14 C15 172.4(11) . .
F14 C14 C15 F15 -5(2) . .
C13 C14 C15 F15 176(2) . .
F14 C14 C15 C16 -179.2(17) . .
C13 C14 C15 C16 1.8(17) . .
F15 C15 C16 F16 5(4) . .
C14 C15 C16 F16 179.0(15) . .
F15 C15 C16 C17 -174(2) . .
C14 C15 C16 C17 1(3) . .
F16 C16 C17 C18 174.4(13) . .
C15 C16 C17 C18 -7(3) . .
F16 C16 C17 F17 3(3) . .
C15 C16 C17 F17 -178.7(17) . .
C16 C17 C18 F18 178.3(16) . .
F17 C17 C18 F18 -9(2) . .
C16 C17 C18 C13 12(2) . .
F17 C17 C18 C13 -175.5(13) . .
C14 C13 C18 F18 -176.1(13) . .
P1 C13 C18 F18 16(2) . .
C14 C13 C18 C17 -9(2) . .
P1 C13 C18 C17 -177.2(12) . .
Pt1 S1 C19 C24 52.3(14) . .
Pt1 S1 C19 C20 -126.6(10) . .
C24 C19 C20 F20 -177.2(12) . .
S1 C19 C20 F20 1.8(17) . .
C24 C19 C20 C21 4(2) . .
S1 C19 C20 C21 -176.7(12) . .
F20 C20 C21 C22 174.9(19) . .
C19 C20 C21 C22 -7(3) . .
F20 C20 C21 F21 3(2) . .
C19 C20 C21 F21 -178.3(13) . .
C20 C21 C22 C23 8(3) . .
F21 C21 C22 C23 179.9(18) . .
C21 C22 C23 C24 -9(4) . .
C21 C22 C23 F23 178.8(19) . .
C22 C23 C24 F24 -179(2) . .
F23 C23 C24 F24 -6(3) . .
C22 C23 C24 C19 8(3) . .
F23 C23 C24 C19 -179.5(16) . .
C20 C19 C24 F24 -178.5(13) . .
S1 C19 C24 F24 3(2) . .
C20 C19 C24 C23 -5(2) . .
S1 C19 C24 C23 176.3(14) . .
Pt1 S2 C25 C26 128.54(13) 10_556 .
Pt1 S2 C25 C26 -128.54(13) . .
Pt1 S2 C25 C30 -51.46(13) 10_556 .
Pt1 S2 C25 C30 51.46(13) . .
C30 C25 C26 F26 180.0 . .
S2 C25 C26 F26 0.0 . .
C30 C25 C26 C27 0.0 . .
S2 C25 C26 C27 180.0 . .
F26 C26 C27 F27 0.0 . .
C25 C26 C27 F27 180.0 . .
F26 C26 C27 C28 180.0 . .
C25 C26 C27 C28 0.0 . .
F27 C27 C28 C29 180.0 . .
C26 C27 C28 C29 0.0 . .
C27 C28 C29 F29 180.0 . .
C27 C28 C29 C30 0.0 . .
F29 C29 C30 F30 0.0 . .
C28 C29 C30 F30 180.0 . .
F29 C29 C30 C25 180.0 . .
C28 C29 C30 C25 0.0 . .
C26 C25 C30 F30 180.0 . .
S2 C25 C30 F30 0.0 . .
C26 C25 C30 C29 0.0 . .
S2 C25 C30 C29 180.0 . .
Pt1 S3 C31 C36 51.69(19) . .
Pt1 S3 C31 C36 -51.7(2) 10_556 .
Pt1 S3 C31 C32 -128.31(19) . .
Pt1 S3 C31 C32 128.31(19) 10_556 .
C36 C31 C32 F32 180.0 . .
S3 C31 C32 F32 0.0 . .
C36 C31 C32 C33 0.0 . .
S3 C31 C32 C33 180.0 . .
F32 C32 C33 C34 180.0 . .
C31 C32 C33 C34 0.0 . .
F32 C32 C33 F33 0.0 . .
C31 C32 C33 F33 180.0 . .
C32 C33 C34 C35 0.0 . .
F33 C33 C34 C35 180.0 . .
C33 C34 C35 F35 180.0 . .
C33 C34 C35 C36 0.0 . .
C32 C31 C36 F36 180.0 . .
S3 C31 C36 F36 0.0 . .
C32 C31 C36 C35 0.0 . .
S3 C31 C36 C35 180.0 . .
F35 C35 C36 F36 0.0 . .
C34 C35 C36 F36 180.0 . .
F35 C35 C36 C31 180.0 . .
C34 C35 C36 C31 0.0 . .
